data_7704227
loop_
_publ_author_name
'Plommer, Hart'
'Stein, Laura'
'Murphy, Jennifer N.'
'Ikpo, Nduka'
'Mora-Diez, Nelaine'
'Kerton, Francesca M.'

_publ_section_title
;
 Copolymerization of CHO/CO<sub>2</sub> catalyzed by a series of aluminum
 amino-phenolate complexes and insights into structure-activity
 relationships.
;
_journal_issue 20
_journal_name_full 'Dalton transactions (Cambridge, England : 2003)'
_journal_page_first 6884
_journal_page_last 6895
_journal_paper_doi 10.1039/d0dt00726a
_journal_volume 49
_journal_year 2020
_chemical_formula_moiety '2(C34 H52 Al Cl N2 O2), C7 H7'
_chemical_formula_sum 'C75 H111 Al2 Cl2 N4 O4'
_chemical_formula_weight 1257.53
_chemical_properties_physical Air-sensitive,Moisture-sensitive
_space_group_crystal_system triclinic
_space_group_IT_number 2
_space_group_name_Hall '-P 1'
_space_group_name_H-M_alt 'P -1'
_atom_sites_solution_hydrogens mixed
_atom_sites_solution_primary dual
_audit_creation_date 2018-11-07
_audit_creation_method
;
Olex2 1.2
(compiled 2018.05.29 svn.r3508 for OlexSys, GUI svn.r5506)
;
_audit_update_record
;
2019-06-26 deposited with the CCDC.	2020-04-29 downloaded from the CCDC.
;
_cell_angle_alpha 75.708(2)
_cell_angle_beta 89.494(2)
_cell_angle_gamma 74.480(2)
_cell_formula_units_Z 1
_cell_length_a 7.7750(2)
_cell_length_b 11.1513(3)
_cell_length_c 21.4322(5)
_cell_measurement_reflns_used 9270
_cell_measurement_temperature 100
_cell_measurement_theta_max 29.6110
_cell_measurement_theta_min 2.0010
_cell_volume 1731.77(8)
_computing_cell_refinement 'CrysAlisPro 1.171.38.43 (Rigaku OD, 2015)'
_computing_data_collection 'CrysAlisPro 1.171.38.43 (Rigaku OD, 2015)'
_computing_data_reduction 'CrysAlisPro 1.171.38.43 (Rigaku OD, 2015)'
_computing_molecular_graphics 'Olex2 (Dolomanov et al., 2009)'
_computing_publication_material 'Olex2 (Dolomanov et al., 2009)'
_computing_structure_refinement 'ShelXL (Sheldrick, 2015)'
_computing_structure_solution 'ShelXT (Sheldrick, 2015)'
_diffrn_ambient_temperature 100
_diffrn_detector 'CCD plate'
_diffrn_measured_fraction_theta_full 0.999
_diffrn_measured_fraction_theta_max 0.999
_diffrn_measurement_details
;
List of Runs (angles in degrees, time in seconds):

  # Type    Start    End  Width  t~exp~   \w     \q     \k     \f   Frames
#--------------------------------------------------------------------------
  1  \w    -70.00 110.00   0.50    5.00    --   20.00  54.00   0.00  360
  2  \w    -70.00 110.00   0.50    5.00    --   20.00  54.00  90.00  360
  3  \w    -70.00 110.00   0.50    5.00    --   20.00  54.00 180.00  360
  4  \w    -70.00 110.00   0.50    5.00    --   20.00  54.00 270.00  360
;
_diffrn_measurement_device 'abstract diffractometer'
_diffrn_measurement_device_type 'dtrek-CrysAlisPro-abstract goniometer imported rigaku-d*trek images'
_diffrn_measurement_method '\w scans'
_diffrn_orient_matrix_type 'CrysAlisPro convention (1999,Acta A55,543-557)'
_diffrn_orient_matrix_UB_11 0.0159660000
_diffrn_orient_matrix_UB_12 -0.0115192000
_diffrn_orient_matrix_UB_13 -0.0309201000
_diffrn_orient_matrix_UB_21 -0.0236995000
_diffrn_orient_matrix_UB_22 0.0672689000
_diffrn_orient_matrix_UB_23 -0.0141076000
_diffrn_orient_matrix_UB_31 0.0904523000
_diffrn_orient_matrix_UB_32 0.0000566000
_diffrn_orient_matrix_UB_33 0.0039603000
_diffrn_radiation_monochromator graphite
_diffrn_radiation_probe x-ray
_diffrn_radiation_type MoK\a
_diffrn_radiation_wavelength 0.71073
_diffrn_reflns_av_R_equivalents 0.0403
_diffrn_reflns_av_unetI/netI 0.0344
_diffrn_reflns_Laue_measured_fraction_full 0.999
_diffrn_reflns_Laue_measured_fraction_max 0.999
_diffrn_reflns_limit_h_max 9
_diffrn_reflns_limit_h_min -9
_diffrn_reflns_limit_k_max 13
_diffrn_reflns_limit_k_min -13
_diffrn_reflns_limit_l_max 26
_diffrn_reflns_limit_l_min -26
_diffrn_reflns_number 22667
_diffrn_reflns_point_group_measured_fraction_full 0.999
_diffrn_reflns_point_group_measured_fraction_max 0.999
_diffrn_reflns_theta_full 25.242
_diffrn_reflns_theta_max 25.681
_diffrn_reflns_theta_min 1.965
_diffrn_source 'fine-focus sealed X-ray tube'
_diffrn_source_type 'Enhance (Mo) X-ray Source'
_exptl_absorpt_coefficient_mu 0.171
_exptl_absorpt_correction_T_max 1.00000
_exptl_absorpt_correction_T_min 0.86211
_exptl_absorpt_correction_type multi-scan
_exptl_absorpt_process_details
;
CrysAlisPro 1.171.38.43 (Rigaku Oxford Diffraction, 2015)
Empirical absorption correction using spherical harmonics,
 implemented in SCALE3 ABSPACK scaling algorithm.
;
_exptl_crystal_colour 'clear colourless'
_exptl_crystal_colour_lustre clear
_exptl_crystal_colour_primary colourless
_exptl_crystal_density_diffrn 1.206
_exptl_crystal_description block
_exptl_crystal_F_000 681
_exptl_crystal_size_max 0.45
_exptl_crystal_size_mid 0.45
_exptl_crystal_size_min 0.45
_refine_diff_density_max 0.529
_refine_diff_density_min -0.454
_refine_diff_density_rms 0.070
_refine_ls_extinction_method none
_refine_ls_goodness_of_fit_ref 1.086
_refine_ls_hydrogen_treatment mixed
_refine_ls_matrix_type full
_refine_ls_number_parameters 417
_refine_ls_number_reflns 6588
_refine_ls_number_restraints 42
_refine_ls_restrained_S_all 1.091
_refine_ls_R_factor_all 0.0675
_refine_ls_R_factor_gt 0.0598
_refine_ls_shift/su_max 0.000
_refine_ls_shift/su_mean 0.000
_refine_ls_structure_factor_coef Fsqd
_refine_ls_weighting_details 'w=1/[\s^2^(Fo^2^)+(0.0673P)^2^+2.2974P] where P=(Fo^2^+2Fc^2^)/3'
_refine_ls_weighting_scheme calc
_refine_ls_wR_factor_gt 0.1499
_refine_ls_wR_factor_ref 0.1563
_reflns_Friedel_coverage 0.000
_reflns_number_gt 5743
_reflns_number_total 6588
_reflns_threshold_expression 'I > 2\s(I)'
_cod_data_source_file d0dt00726a2.cif
_cod_data_source_block mun1126
_cod_depositor_comments 'Adding full bibliography for 7704226--7704229.cif.'
_cod_database_code 7704227
_shelx_shelxl_version_number 2017/1
_chemical_oxdiff_formula Al2Cl2C75N4O4H108
_shelx_space_group_comment
;
The symmetry employed for this shelxl refinement is uniquely defined
by the following loop, which should always be used as a source of
symmetry information in preference to the above space-group names.
They are only intended as comments.
;
_shelx_estimated_absorpt_t_max 0.927
_shelx_estimated_absorpt_t_min 0.927
_reflns_odcompleteness_completeness 89.98
_reflns_odcompleteness_iscentric 1
_reflns_odcompleteness_theta 29.43
_olex2_refinement_description
;
1. Fixed Uiso
 At 1.2 times of:
  All C(H) groups, All C(H,H) groups
 At 1.5 times of:
  All C(H,H,H) groups
2. Restrained distances
 H35A-C35 = C35-H35B
 0.98 with sigma of 0.02
 H35C-C35 = C35-H35B
 0.98 with sigma of 0.02
 H35A-C35 = C35-H35C
 0.98 with sigma of 0.02
 H35A-H35B
 1.601 with sigma of 0.04
 H35C-H35B
 1.601 with sigma of 0.04
 H35A-H35C
 1.601 with sigma of 0.04
3. Uiso/Uaniso restraints and constraints
C35 \\sim C36 \\sim C37 \\sim C38: within 1.7A with sigma of 0.02 and sigma for
terminal atoms of 0.04
4. Rigid body (RIGU) restrains
 C35, C36, C36, C37, C37, C38
 with sigma for 1-2 distances of 0.002 and sigma for 1-3 distances of 0.002
5. Others
 Fixed Sof: C35(0.5) H35A(0.5) H35B(0.5) H35C(0.5)
6.a Secondary CH2 refined with riding coordinates:
 C1(H1A,H1B), C13(H13A,H13B), C25(H25A,H25B), C26(H26A,H26B), C27(H27A,H27B),
 C28(H28A,H28B), C29(H29A,H29B), C30(H30A,H30B), C31(H31A,H31B), C32(H32A,H32B),
  C33(H33A,H33B), C34(H34A,H34B)
6.b Aromatic/amide H refined with riding coordinates:
 C3(H3), C5(H5), C15(H15), C17(H17), C37(H37), C38(H38)
6.c Idealised Me refined as rotating group:
 C8(H8A,H8B,H8C), C10(H10A,H10B,H10C), C11(H11A,H11B,H11C), C12(H12A,H12B,
 H12C), C20(H20A,H20B,H20C), C22(H22A,H22B,H22C), C23(H23A,H23B,H23C), C24(H24A,
 H24B,H24C)
;
_olex2_submission_special_instructions 'No special instructions were received'
_oxdiff_exptl_absorpt_empirical_details
;
Empirical correction (ABSPACK) includes:
- Absorption correction using spherical harmonics
- Frame scaling
- Detector area scaling
;
_oxdiff_exptl_absorpt_empirical_full_max 1.178
_oxdiff_exptl_absorpt_empirical_full_min 0.835

loop_
_space_group_symop_operation_xyz
'x, y, z'
'-x, -y, -z'

loop_
_atom_site_label
_atom_site_type_symbol
_atom_site_fract_x
_atom_site_fract_y
_atom_site_fract_z
_atom_site_U_iso_or_equiv
_atom_site_adp_type
_atom_site_occupancy
_atom_site_site_symmetry_order
_atom_site_calc_flag
_atom_site_refinement_flags_posn
_atom_site_refinement_flags_adp
_atom_site_refinement_flags_occupancy
_atom_site_disorder_assembly
_atom_site_disorder_group
Cl1 Cl 0.21195(7) 0.75813(6) 0.16533(3) 0.02353(16) Uani 1 1 d . . . . .
Al1 Al 0.41825(9) 0.80809(7) 0.21580(3) 0.01804(18) Uani 1 1 d . . . . .
O1 O 0.4377(2) 0.96740(15) 0.20037(8) 0.0202(4) Uani 1 1 d . . . . .
O2 O 0.5699(2) 0.68603(15) 0.27426(7) 0.0204(4) Uani 1 1 d . . . . .
N1 N 0.5917(2) 0.76977(18) 0.14194(9) 0.0181(4) Uani 1 1 d . . . . .
N2 N 0.2407(3) 0.84261(19) 0.28903(9) 0.0210(4) Uani 1 1 d . . . . .
C1 C 0.7448(3) 0.8199(2) 0.15515(11) 0.0200(5) Uani 1 1 d . . . . .
H1A H 0.846072 0.788120 0.129762 0.024 Uiso 1 1 calc R . . . .
H1B H 0.784731 0.785970 0.201414 0.024 Uiso 1 1 calc R . . . .
C2 C 0.6956(3) 0.9642(2) 0.13846(11) 0.0194(5) Uani 1 1 d . . . . .
C3 C 0.7998(3) 1.0288(2) 0.09721(11) 0.0218(5) Uani 1 1 d . . . . .
H3 H 0.899741 0.980853 0.079680 0.026 Uiso 1 1 calc R . . . .
C4 C 0.7601(3) 1.1621(2) 0.08132(12) 0.0231(5) Uani 1 1 d . . . . .
C5 C 0.6166(3) 1.2284(2) 0.10998(11) 0.0224(5) Uani 1 1 d . . . . .
H5 H 0.592507 1.319301 0.101210 0.027 Uiso 1 1 calc R . . . .
C6 C 0.5059(3) 1.1688(2) 0.15099(11) 0.0202(5) Uani 1 1 d . . . . .
C7 C 0.5441(3) 1.0329(2) 0.16390(11) 0.0197(5) Uani 1 1 d . . . . .
C8 C 0.8645(4) 1.2326(3) 0.03283(13) 0.0289(6) Uani 1 1 d . . . . .
H8A H 0.823629 1.236205 -0.010887 0.043 Uiso 1 1 calc GR . . . .
H8B H 0.992123 1.187054 0.040220 0.043 Uiso 1 1 calc GR . . . .
H8C H 0.845624 1.320194 0.037698 0.043 Uiso 1 1 calc GR . . . .
C9 C 0.3492(3) 1.2503(2) 0.17993(12) 0.0224(5) Uani 1 1 d . . . . .
C10 C 0.1714(3) 1.2386(3) 0.15437(12) 0.0265(5) Uani 1 1 d . . . . .
H10A H 0.147807 1.285923 0.108865 0.040 Uiso 1 1 calc GR . . . .
H10B H 0.073980 1.274729 0.179414 0.040 Uiso 1 1 calc GR . . . .
H10C H 0.179354 1.147746 0.158567 0.040 Uiso 1 1 calc GR . . . .
C11 C 0.3399(4) 1.3937(2) 0.16182(13) 0.0291(6) Uani 1 1 d . . . . .
H11A H 0.451603 1.405364 0.176790 0.044 Uiso 1 1 calc GR . . . .
H11B H 0.239452 1.440405 0.182212 0.044 Uiso 1 1 calc GR . . . .
H11C H 0.322575 1.427167 0.114856 0.044 Uiso 1 1 calc GR . . . .
C12 C 0.3727(3) 1.2052(2) 0.25405(12) 0.0251(5) Uani 1 1 d . . . . .
H12A H 0.376727 1.113895 0.267989 0.038 Uiso 1 1 calc GR . . . .
H12B H 0.271782 1.255612 0.272718 0.038 Uiso 1 1 calc GR . . . .
H12C H 0.484404 1.217489 0.268622 0.038 Uiso 1 1 calc GR . . . .
C13 C 0.3571(3) 0.8609(2) 0.33961(12) 0.0243(5) Uani 1 1 d . . . . .
H13A H 0.420118 0.925378 0.318903 0.029 Uiso 1 1 calc R . . . .
H13B H 0.280106 0.895831 0.371609 0.029 Uiso 1 1 calc R . . . .
C14 C 0.4932(3) 0.7393(2) 0.37425(11) 0.0235(5) Uani 1 1 d . . . . .
C15 C 0.5229(4) 0.7129(3) 0.44085(12) 0.0285(6) Uani 1 1 d . . . . .
H15 H 0.455733 0.771517 0.463387 0.034 Uiso 1 1 calc R . . . .
C16 C 0.6484(4) 0.6028(3) 0.47497(12) 0.0305(6) Uani 1 1 d . . . . .
C17 C 0.7378(4) 0.5166(3) 0.44025(12) 0.0290(6) Uani 1 1 d . . . . .
H17 H 0.821155 0.439399 0.463368 0.035 Uiso 1 1 calc R . . . .
C18 C 0.7125(3) 0.5366(2) 0.37380(12) 0.0247(5) Uani 1 1 d . . . . .
C19 C 0.5918(3) 0.6543(2) 0.33957(11) 0.0209(5) Uani 1 1 d . . . . .
C20 C 0.6818(4) 0.5731(3) 0.54731(13) 0.0401(7) Uani 1 1 d . . . . .
H20A H 0.618191 0.510727 0.568563 0.060 Uiso 1 1 calc GR . . . .
H20B H 0.638616 0.652418 0.561562 0.060 Uiso 1 1 calc GR . . . .
H20C H 0.810348 0.537016 0.558673 0.060 Uiso 1 1 calc GR . . . .
C21 C 0.8083(3) 0.4336(2) 0.33966(13) 0.0269(6) Uani 1 1 d . . . . .
C22 C 0.9114(4) 0.3075(3) 0.38697(15) 0.0381(7) Uani 1 1 d . . . . .
H22A H 1.005324 0.323545 0.411317 0.057 Uiso 1 1 calc GR . . . .
H22B H 0.965642 0.244134 0.362912 0.057 Uiso 1 1 calc GR . . . .
H22C H 0.828958 0.274440 0.416891 0.057 Uiso 1 1 calc GR . . . .
C23 C 0.6678(4) 0.3984(3) 0.30205(13) 0.0293(6) Uani 1 1 d . . . . .
H23A H 0.593367 0.357267 0.332553 0.044 Uiso 1 1 calc GR . . . .
H23B H 0.728966 0.339000 0.276852 0.044 Uiso 1 1 calc GR . . . .
H23C H 0.592193 0.476745 0.272934 0.044 Uiso 1 1 calc GR . . . .
C24 C 0.9447(3) 0.4834(3) 0.29532(13) 0.0276(6) Uani 1 1 d . . . . .
H24A H 0.888481 0.571442 0.270084 0.041 Uiso 1 1 calc GR . . . .
H24B H 0.984721 0.427732 0.266052 0.041 Uiso 1 1 calc GR . . . .
H24C H 1.047688 0.482564 0.321605 0.041 Uiso 1 1 calc GR . . . .
C25 C 0.6550(3) 0.6280(2) 0.14796(11) 0.0210(5) Uani 1 1 d . . . . .
H25A H 0.549463 0.595758 0.144613 0.025 Uiso 1 1 calc R . . . .
H25B H 0.714442 0.585153 0.191449 0.025 Uiso 1 1 calc R . . . .
C26 C 0.7846(3) 0.5885(2) 0.09778(12) 0.0258(5) Uani 1 1 d . . . . .
H26A H 0.897853 0.609513 0.104369 0.031 Uiso 1 1 calc R . . . .
H26B H 0.812024 0.494328 0.103357 0.031 Uiso 1 1 calc R . . . .
C27 C 0.7036(4) 0.6581(3) 0.02952(12) 0.0284(6) Uani 1 1 d . . . . .
H27A H 0.601680 0.626300 0.020380 0.034 Uiso 1 1 calc R . . . .
H27B H 0.794369 0.639726 -0.002049 0.034 Uiso 1 1 calc R . . . .
C28 C 0.6395(3) 0.8032(2) 0.02235(12) 0.0235(5) Uani 1 1 d . . . . .
H28A H 0.743662 0.836828 0.025965 0.028 Uiso 1 1 calc R . . . .
H28B H 0.578071 0.846475 -0.020795 0.028 Uiso 1 1 calc R . . . .
C29 C 0.5118(3) 0.8331(2) 0.07419(11) 0.0200(5) Uani 1 1 d . . . . .
H29A H 0.473091 0.927473 0.068542 0.024 Uiso 1 1 calc R . . . .
H29B H 0.404252 0.804801 0.068142 0.024 Uiso 1 1 calc R . . . .
C30 C 0.1620(3) 0.7318(2) 0.31550(12) 0.0247(5) Uani 1 1 d . . . . .
H30A H 0.260156 0.653935 0.334669 0.030 Uiso 1 1 calc R . . . .
H30B H 0.101686 0.714562 0.279519 0.030 Uiso 1 1 calc R . . . .
C31 C 0.0272(4) 0.7569(3) 0.36682(13) 0.0310(6) Uani 1 1 d . . . . .
H31A H -0.020322 0.681395 0.382180 0.037 Uiso 1 1 calc R . . . .
H31B H 0.087860 0.769433 0.404156 0.037 Uiso 1 1 calc R . . . .
C32 C -0.1261(4) 0.8758(3) 0.33872(14) 0.0347(6) Uani 1 1 d . . . . .
H32A H -0.193000 0.860731 0.303628 0.042 Uiso 1 1 calc R . . . .
H32B H -0.209529 0.893476 0.372593 0.042 Uiso 1 1 calc R . . . .
C33 C -0.0529(4) 0.9907(3) 0.31249(14) 0.0314(6) Uani 1 1 d . . . . .
H33A H -0.001251 1.012876 0.348749 0.038 Uiso 1 1 calc R . . . .
H33B H -0.151831 1.065676 0.290606 0.038 Uiso 1 1 calc R . . . .
C34 C 0.0914(3) 0.9624(2) 0.26467(12) 0.0245(5) Uani 1 1 d . . . . .
H34A H 0.033481 0.955708 0.225186 0.029 Uiso 1 1 calc R . . . .
H34B H 0.143045 1.036389 0.252282 0.029 Uiso 1 1 calc R . . . .
C35 C -0.1463(9) 0.9664(6) 0.4933(3) 0.0391(13) Uani 0.5 1 d D U P . .
H35A H -0.105(8) 1.019(4) 0.4563(17) 0.043(18) Uiso 0.5 1 d D . P . .
H35B H -0.113(8) 0.8766(19) 0.492(2) 0.036(16) Uiso 0.5 1 d D . P . .
H35C H -0.093(9) 0.971(5) 0.5334(16) 0.06(2) Uiso 0.5 1 d D . P . .
C36 C -0.3187(6) 0.9779(4) 0.4972(2) 0.0658(11) Uani 1 1 d . U . . .
C37 C -0.3922(7) 0.9232(4) 0.5538(2) 0.0689(11) Uani 1 1 d . U . . .
H37 H -0.315868 0.871079 0.590364 0.083 Uiso 1 1 calc R . . . .
C38 C -0.5710(7) 0.9447(4) 0.55621(19) 0.0671(11) Uani 1 1 d . U . . .
H38 H -0.620940 0.907107 0.594185 0.080 Uiso 1 1 calc R . . . .

loop_
_atom_site_aniso_label
_atom_site_aniso_U_11
_atom_site_aniso_U_22
_atom_site_aniso_U_33
_atom_site_aniso_U_23
_atom_site_aniso_U_13
_atom_site_aniso_U_12
Cl1 0.0169(3) 0.0324(3) 0.0254(3) -0.0110(2) 0.0021(2) -0.0103(2)
Al1 0.0153(3) 0.0204(4) 0.0193(4) -0.0050(3) 0.0011(3) -0.0063(3)
O1 0.0180(8) 0.0227(9) 0.0220(8) -0.0061(7) 0.0046(6) -0.0089(7)
O2 0.0192(8) 0.0222(8) 0.0187(8) -0.0033(6) 0.0006(6) -0.0059(7)
N1 0.0165(9) 0.0171(10) 0.0205(10) -0.0040(8) -0.0008(7) -0.0049(8)
N2 0.0205(10) 0.0241(11) 0.0228(10) -0.0070(8) 0.0038(8) -0.0123(8)
C1 0.0127(10) 0.0251(12) 0.0221(12) -0.0057(9) 0.0004(9) -0.0055(9)
C2 0.0153(11) 0.0229(12) 0.0213(12) -0.0061(9) -0.0009(9) -0.0071(9)
C3 0.0148(11) 0.0295(13) 0.0241(12) -0.0101(10) 0.0018(9) -0.0081(10)
C4 0.0196(12) 0.0291(13) 0.0231(12) -0.0061(10) 0.0009(9) -0.0114(10)
C5 0.0232(12) 0.0227(12) 0.0240(12) -0.0048(10) -0.0004(10) -0.0115(10)
C6 0.0161(11) 0.0255(12) 0.0210(12) -0.0075(9) -0.0002(9) -0.0075(9)
C7 0.0168(11) 0.0256(12) 0.0188(11) -0.0050(9) 0.0004(9) -0.0098(9)
C8 0.0279(13) 0.0349(15) 0.0297(14) -0.0083(11) 0.0057(11) -0.0180(12)
C9 0.0208(12) 0.0217(12) 0.0257(13) -0.0070(10) 0.0036(10) -0.0066(10)
C10 0.0201(12) 0.0285(13) 0.0294(13) -0.0068(11) 0.0005(10) -0.0047(10)
C11 0.0316(14) 0.0218(13) 0.0350(15) -0.0094(11) 0.0053(11) -0.0070(11)
C12 0.0257(13) 0.0254(13) 0.0267(13) -0.0100(10) 0.0030(10) -0.0080(10)
C13 0.0251(13) 0.0317(14) 0.0220(12) -0.0100(10) 0.0047(10) -0.0147(11)
C14 0.0249(12) 0.0298(13) 0.0205(12) -0.0049(10) 0.0030(10) -0.0169(11)
C15 0.0304(14) 0.0398(15) 0.0232(13) -0.0088(11) 0.0042(10) -0.0224(12)
C16 0.0319(14) 0.0442(16) 0.0205(13) -0.0016(11) -0.0003(10) -0.0250(13)
C17 0.0286(13) 0.0328(14) 0.0259(13) 0.0030(11) -0.0067(10) -0.0180(11)
C18 0.0238(12) 0.0261(13) 0.0253(13) 0.0009(10) -0.0037(10) -0.0150(10)
C19 0.0200(11) 0.0249(12) 0.0201(12) -0.0016(9) -0.0007(9) -0.0138(10)
C20 0.0500(18) 0.0556(19) 0.0209(14) -0.0003(12) -0.0048(12) -0.0336(16)
C21 0.0272(13) 0.0221(13) 0.0306(14) -0.0019(10) -0.0074(11) -0.0094(10)
C22 0.0410(16) 0.0260(14) 0.0420(17) 0.0048(12) -0.0179(13) -0.0122(12)
C23 0.0296(14) 0.0262(13) 0.0326(14) -0.0031(11) -0.0055(11) -0.0124(11)
C24 0.0199(12) 0.0264(13) 0.0364(14) -0.0078(11) -0.0047(10) -0.0059(10)
C25 0.0205(12) 0.0175(11) 0.0228(12) -0.0028(9) 0.0004(9) -0.0036(9)
C26 0.0241(13) 0.0209(12) 0.0313(14) -0.0086(10) 0.0017(10) -0.0027(10)
C27 0.0318(14) 0.0302(14) 0.0250(13) -0.0113(11) 0.0049(11) -0.0076(11)
C28 0.0245(12) 0.0248(13) 0.0213(12) -0.0047(10) 0.0004(10) -0.0078(10)
C29 0.0193(11) 0.0208(12) 0.0193(11) -0.0033(9) -0.0015(9) -0.0062(9)
C30 0.0244(13) 0.0288(13) 0.0247(13) -0.0056(10) 0.0047(10) -0.0148(11)
C31 0.0328(14) 0.0420(16) 0.0284(14) -0.0138(12) 0.0132(11) -0.0229(13)
C32 0.0251(14) 0.0493(17) 0.0415(16) -0.0218(13) 0.0150(12) -0.0206(13)
C33 0.0231(13) 0.0397(16) 0.0386(15) -0.0194(12) 0.0100(11) -0.0122(12)
C34 0.0184(12) 0.0273(13) 0.0314(13) -0.0106(10) 0.0047(10) -0.0094(10)
C35 0.044(3) 0.040(3) 0.030(3) -0.001(2) -0.001(2) -0.013(3)
C36 0.082(2) 0.088(3) 0.068(2) -0.052(2) 0.033(2) -0.063(2)
C37 0.104(3) 0.086(3) 0.055(2) -0.044(2) 0.033(2) -0.067(3)
C38 0.104(3) 0.084(3) 0.050(2) -0.039(2) 0.033(2) -0.067(3)

loop_
_atom_type_symbol
_atom_type_description
_atom_type_scat_dispersion_real
_atom_type_scat_dispersion_imag
_atom_type_scat_source
C C 0.0033 0.0016 'International Tables Vol C Tables 4.2.6.8 and 6.1.1.4'
H H 0.0000 0.0000 'International Tables Vol C Tables 4.2.6.8 and 6.1.1.4'
Al Al 0.0645 0.0514 'International Tables Vol C Tables 4.2.6.8 and 6.1.1.4'
Cl Cl 0.1484 0.1585 'International Tables Vol C Tables 4.2.6.8 and 6.1.1.4'
N N 0.0061 0.0033 'International Tables Vol C Tables 4.2.6.8 and 6.1.1.4'
O O 0.0106 0.0060 'International Tables Vol C Tables 4.2.6.8 and 6.1.1.4'

loop_
_geom_angle_atom_site_label_1
_geom_angle_atom_site_label_2
_geom_angle_atom_site_label_3
_geom_angle
_geom_angle_site_symmetry_1
_geom_angle_site_symmetry_3
_geom_angle_publ_flag
O1 Al1 Cl1 122.26(6) . . ?
O1 Al1 N1 91.11(8) . . ?
O1 Al1 N2 90.33(8) . . ?
O2 Al1 Cl1 119.42(6) . . ?
O2 Al1 O1 118.32(8) . . ?
O2 Al1 N1 90.59(8) . . ?
O2 Al1 N2 89.52(8) . . ?
N1 Al1 Cl1 88.65(6) . . ?
N2 Al1 Cl1 89.82(6) . . ?
N2 Al1 N1 178.30(8) . . ?
C7 O1 Al1 134.66(15) . . ?
C19 O2 Al1 134.97(15) . . ?
C1 N1 Al1 103.13(14) . . ?
C1 N1 C29 110.50(17) . . ?
C25 N1 Al1 110.42(14) . . ?
C25 N1 C1 110.36(17) . . ?
C25 N1 C29 107.34(17) . . ?
C29 N1 Al1 115.08(14) . . ?
C13 N2 Al1 103.24(14) . . ?
C13 N2 C30 111.39(18) . . ?
C30 N2 Al1 112.29(15) . . ?
C34 N2 Al1 111.10(14) . . ?
C34 N2 C13 109.95(19) . . ?
C34 N2 C30 108.80(18) . . ?
N1 C1 H1A 109.1 . . ?
N1 C1 H1B 109.1 . . ?
N1 C1 C2 112.38(18) . . ?
H1A C1 H1B 107.9 . . ?
C2 C1 H1A 109.1 . . ?
C2 C1 H1B 109.1 . . ?
C3 C2 C1 119.4(2) . . ?
C3 C2 C7 120.7(2) . . ?
C7 C2 C1 119.9(2) . . ?
C2 C3 H3 119.4 . . ?
C4 C3 C2 121.1(2) . . ?
C4 C3 H3 119.4 . . ?
C3 C4 C5 117.6(2) . . ?
C3 C4 C8 121.1(2) . . ?
C5 C4 C8 121.3(2) . . ?
C4 C5 H5 118.1 . . ?
C4 C5 C6 123.7(2) . . ?
C6 C5 H5 118.1 . . ?
C5 C6 C7 117.5(2) . . ?
C5 C6 C9 120.0(2) . . ?
C7 C6 C9 122.5(2) . . ?
O1 C7 C2 119.3(2) . . ?
O1 C7 C6 121.6(2) . . ?
C2 C7 C6 119.2(2) . . ?
C4 C8 H8A 109.5 . . ?
C4 C8 H8B 109.5 . . ?
C4 C8 H8C 109.5 . . ?
H8A C8 H8B 109.5 . . ?
H8A C8 H8C 109.5 . . ?
H8B C8 H8C 109.5 . . ?
C6 C9 C10 109.4(2) . . ?
C6 C9 C12 109.15(19) . . ?
C11 C9 C6 113.1(2) . . ?
C11 C9 C10 106.8(2) . . ?
C11 C9 C12 106.6(2) . . ?
C12 C9 C10 111.8(2) . . ?
C9 C10 H10A 109.5 . . ?
C9 C10 H10B 109.5 . . ?
C9 C10 H10C 109.5 . . ?
H10A C10 H10B 109.5 . . ?
H10A C10 H10C 109.5 . . ?
H10B C10 H10C 109.5 . . ?
C9 C11 H11A 109.5 . . ?
C9 C11 H11B 109.5 . . ?
C9 C11 H11C 109.5 . . ?
H11A C11 H11B 109.5 . . ?
H11A C11 H11C 109.5 . . ?
H11B C11 H11C 109.5 . . ?
C9 C12 H12A 109.5 . . ?
C9 C12 H12B 109.5 . . ?
C9 C12 H12C 109.5 . . ?
H12A C12 H12B 109.5 . . ?
H12A C12 H12C 109.5 . . ?
H12B C12 H12C 109.5 . . ?
N2 C13 H13A 108.8 . . ?
N2 C13 H13B 108.8 . . ?
H13A C13 H13B 107.7 . . ?
C14 C13 N2 113.6(2) . . ?
C14 C13 H13A 108.8 . . ?
C14 C13 H13B 108.8 . . ?
C15 C14 C13 119.2(2) . . ?
C15 C14 C19 120.5(2) . . ?
C19 C14 C13 120.4(2) . . ?
C14 C15 H15 119.3 . . ?
C16 C15 C14 121.4(3) . . ?
C16 C15 H15 119.3 . . ?
C15 C16 C17 117.2(2) . . ?
C15 C16 C20 121.9(3) . . ?
C17 C16 C20 120.8(3) . . ?
C16 C17 H17 118.0 . . ?
C18 C17 C16 124.1(2) . . ?
C18 C17 H17 118.0 . . ?
C17 C18 C19 117.3(2) . . ?
C17 C18 C21 120.9(2) . . ?
C19 C18 C21 121.7(2) . . ?
O2 C19 C14 119.6(2) . . ?
O2 C19 C18 121.1(2) . . ?
C14 C19 C18 119.3(2) . . ?
C16 C20 H20A 109.5 . . ?
C16 C20 H20B 109.5 . . ?
C16 C20 H20C 109.5 . . ?
H20A C20 H20B 109.5 . . ?
H20A C20 H20C 109.5 . . ?
H20B C20 H20C 109.5 . . ?
C18 C21 C23 109.3(2) . . ?
C18 C21 C24 109.5(2) . . ?
C22 C21 C18 112.8(2) . . ?
C22 C21 C23 105.8(2) . . ?
C22 C21 C24 107.3(2) . . ?
C24 C21 C23 112.2(2) . . ?
C21 C22 H22A 109.5 . . ?
C21 C22 H22B 109.5 . . ?
C21 C22 H22C 109.5 . . ?
H22A C22 H22B 109.5 . . ?
H22A C22 H22C 109.5 . . ?
H22B C22 H22C 109.5 . . ?
C21 C23 H23A 109.5 . . ?
C21 C23 H23B 109.5 . . ?
C21 C23 H23C 109.5 . . ?
H23A C23 H23B 109.5 . . ?
H23A C23 H23C 109.5 . . ?
H23B C23 H23C 109.5 . . ?
C21 C24 H24A 109.5 . . ?
C21 C24 H24B 109.5 . . ?
C21 C24 H24C 109.5 . . ?
H24A C24 H24B 109.5 . . ?
H24A C24 H24C 109.5 . . ?
H24B C24 H24C 109.5 . . ?
N1 C25 H25A 108.5 . . ?
N1 C25 H25B 108.5 . . ?
N1 C25 C26 115.11(19) . . ?
H25A C25 H25B 107.5 . . ?
C26 C25 H25A 108.5 . . ?
C26 C25 H25B 108.5 . . ?
C25 C26 H26A 109.5 . . ?
C25 C26 H26B 109.5 . . ?
H26A C26 H26B 108.1 . . ?
C27 C26 C25 110.7(2) . . ?
C27 C26 H26A 109.5 . . ?
C27 C26 H26B 109.5 . . ?
C26 C27 H27A 109.6 . . ?
C26 C27 H27B 109.6 . . ?
C26 C27 C28 110.4(2) . . ?
H27A C27 H27B 108.1 . . ?
C28 C27 H27A 109.6 . . ?
C28 C27 H27B 109.6 . . ?
C27 C28 H28A 109.5 . . ?
C27 C28 H28B 109.5 . . ?
H28A C28 H28B 108.1 . . ?
C29 C28 C27 110.6(2) . . ?
C29 C28 H28A 109.5 . . ?
C29 C28 H28B 109.5 . . ?
N1 C29 C28 113.75(19) . . ?
N1 C29 H29A 108.8 . . ?
N1 C29 H29B 108.8 . . ?
C28 C29 H29A 108.8 . . ?
C28 C29 H29B 108.8 . . ?
H29A C29 H29B 107.7 . . ?
N2 C30 H30A 108.9 . . ?
N2 C30 H30B 108.9 . . ?
N2 C30 C31 113.2(2) . . ?
H30A C30 H30B 107.7 . . ?
C31 C30 H30A 108.9 . . ?
C31 C30 H30B 108.9 . . ?
C30 C31 H31A 109.6 . . ?
C30 C31 H31B 109.6 . . ?
H31A C31 H31B 108.1 . . ?
C32 C31 C30 110.2(2) . . ?
C32 C31 H31A 109.6 . . ?
C32 C31 H31B 109.6 . . ?
C31 C32 H32A 109.7 . . ?
C31 C32 H32B 109.7 . . ?
H32A C32 H32B 108.2 . . ?
C33 C32 C31 109.7(2) . . ?
C33 C32 H32A 109.7 . . ?
C33 C32 H32B 109.7 . . ?
C32 C33 H33A 109.3 . . ?
C32 C33 H33B 109.3 . . ?
C32 C33 C34 111.5(2) . . ?
H33A C33 H33B 108.0 . . ?
C34 C33 H33A 109.3 . . ?
C34 C33 H33B 109.3 . . ?
N2 C34 C33 115.3(2) . . ?
N2 C34 H34A 108.5 . . ?
N2 C34 H34B 108.5 . . ?
C33 C34 H34A 108.5 . . ?
C33 C34 H34B 108.5 . . ?
H34A C34 H34B 107.5 . . ?
H35A C35 H35B 111(3) . . ?
H35A C35 H35C 111(4) . . ?
H35B C35 H35C 108(3) . . ?
C36 C35 H35A 119(4) . . ?
C36 C35 H35B 96(4) . . ?
C36 C35 H35C 111(4) . . ?
C35 C36 C37 122.7(5) . . ?
C35 C36 C38 116.7(4) . 2_476 ?
C38 C36 C37 120.4(4) 2_476 . ?
C36 C37 H37 120.0 . . ?
C38 C37 C36 120.0(5) . . ?
C38 C37 H37 120.0 . . ?
C36 C38 H38 120.2 2_476 . ?
C37 C38 C36 119.5(4) . 2_476 ?
C37 C38 H38 120.2 . . ?

loop_
_geom_bond_atom_site_label_1
_geom_bond_atom_site_label_2
_geom_bond_distance
_geom_bond_site_symmetry_2
_geom_bond_publ_flag
Cl1 Al1 2.2043(9) . ?
Al1 O1 1.7724(17) . ?
Al1 O2 1.7716(17) . ?
Al1 N1 2.120(2) . ?
Al1 N2 2.120(2) . ?
O1 C7 1.363(3) . ?
O2 C19 1.357(3) . ?
N1 C1 1.500(3) . ?
N1 C25 1.497(3) . ?
N1 C29 1.506(3) . ?
N2 C13 1.504(3) . ?
N2 C30 1.508(3) . ?
N2 C34 1.497(3) . ?
C1 H1A 0.9900 . ?
C1 H1B 0.9900 . ?
C1 C2 1.501(3) . ?
C2 C3 1.394(3) . ?
C2 C7 1.409(3) . ?
C3 H3 0.9500 . ?
C3 C4 1.388(4) . ?
C4 C5 1.393(3) . ?
C4 C8 1.510(3) . ?
C5 H5 0.9500 . ?
C5 C6 1.400(3) . ?
C6 C7 1.419(3) . ?
C6 C9 1.539(3) . ?
C8 H8A 0.9800 . ?
C8 H8B 0.9800 . ?
C8 H8C 0.9800 . ?
C9 C10 1.541(3) . ?
C9 C11 1.531(3) . ?
C9 C12 1.540(3) . ?
C10 H10A 0.9800 . ?
C10 H10B 0.9800 . ?
C10 H10C 0.9800 . ?
C11 H11A 0.9800 . ?
C11 H11B 0.9800 . ?
C11 H11C 0.9800 . ?
C12 H12A 0.9800 . ?
C12 H12B 0.9800 . ?
C12 H12C 0.9800 . ?
C13 H13A 0.9900 . ?
C13 H13B 0.9900 . ?
C13 C14 1.503(4) . ?
C14 C15 1.393(3) . ?
C14 C19 1.410(4) . ?
C15 H15 0.9500 . ?
C15 C16 1.386(4) . ?
C16 C17 1.396(4) . ?
C16 C20 1.513(4) . ?
C17 H17 0.9500 . ?
C17 C18 1.393(4) . ?
C18 C19 1.421(3) . ?
C18 C21 1.535(4) . ?
C20 H20A 0.9800 . ?
C20 H20B 0.9800 . ?
C20 H20C 0.9800 . ?
C21 C22 1.534(3) . ?
C21 C23 1.548(3) . ?
C21 C24 1.541(4) . ?
C22 H22A 0.9800 . ?
C22 H22B 0.9800 . ?
C22 H22C 0.9800 . ?
C23 H23A 0.9800 . ?
C23 H23B 0.9800 . ?
C23 H23C 0.9800 . ?
C24 H24A 0.9800 . ?
C24 H24B 0.9800 . ?
C24 H24C 0.9800 . ?
C25 H25A 0.9900 . ?
C25 H25B 0.9900 . ?
C25 C26 1.531(3) . ?
C26 H26A 0.9900 . ?
C26 H26B 0.9900 . ?
C26 C27 1.527(4) . ?
C27 H27A 0.9900 . ?
C27 H27B 0.9900 . ?
C27 C28 1.529(4) . ?
C28 H28A 0.9900 . ?
C28 H28B 0.9900 . ?
C28 C29 1.522(3) . ?
C29 H29A 0.9900 . ?
C29 H29B 0.9900 . ?
C30 H30A 0.9900 . ?
C30 H30B 0.9900 . ?
C30 C31 1.537(3) . ?
C31 H31A 0.9900 . ?
C31 H31B 0.9900 . ?
C31 C32 1.521(4) . ?
C32 H32A 0.9900 . ?
C32 H32B 0.9900 . ?
C32 C33 1.520(4) . ?
C33 H33A 0.9900 . ?
C33 H33B 0.9900 . ?
C33 C34 1.536(3) . ?
C34 H34A 0.9900 . ?
C34 H34B 0.9900 . ?
C35 H35A 0.971(14) . ?
C35 H35B 0.973(14) . ?
C35 H35C 0.976(14) . ?
C35 C36 1.315(7) . ?
C36 C37 1.407(5) . ?
C36 C38 1.387(7) 2_476 ?
C37 H37 0.9500 . ?
C37 C38 1.348(6) . ?
C38 H38 0.9500 . ?
